data_2202897
loop_
_publ_author_name
'Zheng, Peng-Wu'
'Li, Chun-Bao'

_publ_section_title
;
 <i>N</i>-(2-Hydroxynaphthylmethyl)-(<i>S</i>)-proline methyl ester
;
_journal_issue 11
_journal_name_full 'Acta Crystallographica Section E'
_journal_page_first o1621
_journal_page_last o1623
_journal_paper_doi 10.1107/S1600536803019482
_journal_volume 59
_journal_year 2003
_chemical_formula_moiety 'C17 H19 N O3'
_chemical_formula_sum 'C17 H19 N O3'
_chemical_formula_weight 285.33
_chemical_name_common
;
?
;
_chemical_name_systematic
;
N-(2-Hydroxynaphthylmethyl)-(L)-proline Methyl Ester
;
_space_group_IT_number 19
_symmetry_cell_setting orthorhombic
_symmetry_space_group_name_Hall 'P 2ac 2ab'
_symmetry_space_group_name_H-M 'P 21 21 21'
_cell_angle_alpha 90.00
_cell_angle_beta 90.00
_cell_angle_gamma 90.00
_cell_formula_units_Z 4
_cell_length_a 9.427(6)
_cell_length_b 11.692(7)
_cell_length_c 13.501(8)
_cell_measurement_reflns_used 744
_cell_measurement_temperature 293(2)
_cell_measurement_theta_max 19.66
_cell_measurement_theta_min 2.30
_cell_volume 1488.1(16)
_computing_cell_refinement SMART
_computing_data_collection 'SMART (Bruker, 1997)'
_computing_data_reduction 'SAINT (Bruker, 1997) and SHELXTL (Bruker, 1997)'
_computing_molecular_graphics SHELXTL
_computing_publication_material SHELXTL
_computing_structure_refinement 'SHELXL97 (Sheldrick, 1997)'
_computing_structure_solution 'SHELXS97 (Sheldrick, 1997)'
_diffrn_ambient_temperature 293(2)
_diffrn_measured_fraction_theta_full 0.987
_diffrn_measured_fraction_theta_max 0.987
_diffrn_measurement_device_type 'CCD area detector'
_diffrn_measurement_method '\f and \w scans'
_diffrn_radiation_monochromator graphite
_diffrn_radiation_source 'fine-focus sealed tube'
_diffrn_radiation_type MoK\a
_diffrn_radiation_wavelength 0.71073
_diffrn_reflns_av_R_equivalents 0.0662
_diffrn_reflns_av_sigmaI/netI 0.0659
_diffrn_reflns_limit_h_max 11
_diffrn_reflns_limit_h_min -5
_diffrn_reflns_limit_k_max 13
_diffrn_reflns_limit_k_min -12
_diffrn_reflns_limit_l_max 16
_diffrn_reflns_limit_l_min -15
_diffrn_reflns_number 5521
_diffrn_reflns_reduction_process
;
The data were reduced to F and corrected for the absorption
effects using SAINT and SADABS, respectively.
;
_diffrn_reflns_theta_full 25.02
_diffrn_reflns_theta_max 25.02
_diffrn_reflns_theta_min 2.30
_diffrn_standards_decay_% 0
_diffrn_standards_interval_count 0
_diffrn_standards_interval_time 0
_diffrn_standards_number 0
_exptl_absorpt_coefficient_mu 0.087
_exptl_absorpt_correction_T_max 0.9913
_exptl_absorpt_correction_T_min 0.9659
_exptl_absorpt_correction_type multi-scan
_exptl_absorpt_process_details '(SADABS; Sheldrick, 1996)'
_exptl_crystal_colour colourless
_exptl_crystal_density_diffrn 1.274
_exptl_crystal_density_method 'not measured'
_exptl_crystal_description columnar
_exptl_crystal_F_000 608
_exptl_crystal_size_max 0.40
_exptl_crystal_size_mid 0.35
_exptl_crystal_size_min 0.10
_refine_diff_density_max 0.118
_refine_diff_density_min -0.135
_refine_ls_extinction_coef 0.016(4)
_refine_ls_extinction_method SHELXL
_refine_ls_goodness_of_fit_ref 1.099
_refine_ls_hydrogen_treatment constr
_refine_ls_matrix_type full
_refine_ls_number_parameters 192
_refine_ls_number_reflns 1498
_refine_ls_number_restraints 0
_refine_ls_restrained_S_all 0.989
_refine_ls_R_factor_all 0.1035
_refine_ls_R_factor_gt 0.0526
_refine_ls_shift/su_max 0.017
_refine_ls_shift/su_mean 0.001
_refine_ls_structure_factor_coef Fsqd
_refine_ls_weighting_details 'calc w = 1/[\s^2^(Fo^2^)+(0.0458P)^2^+] where P = (Fo^2^+2Fc^2^)/3'
_refine_ls_weighting_scheme calc
_refine_ls_wR_factor_ref 0.1191
_reflns_number_gt 917
_reflns_number_total 1498
_reflns_threshold_expression I>2\s(I)
_cod_data_source_file su6039.cif
_cod_data_source_block I
_cod_depositor_comments
;
The following automatic conversions were performed:
'_symmetry_cell_setting' value 'Orthorhombic' changed to 'orthorhombic'
according to '/home/saulius/struct/CIF-dictionaries/cif_core.dic'
dictionary named 'cif_core.dic' version 2.4.1 from 2010-06-29.

Automatic conversion script
Id: cif_fix_enum 1527 2010-12-29 10:47:43Z saulius 

The following automatic conversions were performed:

'_symmetry_cell_setting' value 'Orthorhombic' changed to
'orthorhombic' according to
/home/saulius/struct/CIF-dictionaries/cif_core.dic dictionary named
'cif_core.dic' version 2.4.1 from 2010-06-29.

Automatic conversion script
Id: cif_fix_values 1715 2011-07-08 13:25:40Z adriana 
;
_cod_original_cell_volume 1488.0(15)
_cod_database_code 2202897
_cod_database_fobs_code 2202897

loop_
_symmetry_equiv_pos_as_xyz
'x, y, z'
'-x+1/2, -y, z+1/2'
'-x, y+1/2, -z+1/2'
'x+1/2, -y+1/2, -z'

loop_
_atom_site_label
_atom_site_fract_x
_atom_site_fract_y
_atom_site_fract_z
_atom_site_U_iso_or_equiv
_atom_site_adp_type
_atom_site_calc_flag
_atom_site_refinement_flags
_atom_site_occupancy
_atom_site_disorder_assembly
_atom_site_disorder_group
_atom_site_type_symbol
O1 0.0994(4) 0.1462(3) -0.2105(2) 0.1034(11) Uani d . 1 . . O
O2 0.1685(4) 0.2951(3) -0.1213(2) 0.1141(13) Uani d . 1 . . O
O3 0.2993(4) 0.3793(2) 0.0745(2) 0.0967(10) Uani d . 1 . . O
H3 0.2849 0.3188 0.0411 0.145 Uiso d R 1 . . H
N1 0.2184(3) 0.1600(3) 0.0423(2) 0.0699(9) Uani d . 1 . . N
C1 0.3023(6) 0.0753(4) 0.0960(4) 0.1018(16) Uani d . 1 . . C
H1A 0.2415 0.0211 0.1300 0.122 Uiso calc R 1 . . H
H1B 0.3641 0.1118 0.1440 0.122 Uiso calc R 1 . . H
C2 0.3875(7) 0.0168(5) 0.0160(4) 0.126(2) Uani d . 1 . . C
H2A 0.4822 0.0490 0.0129 0.151 Uiso calc R 1 . . H
H2B 0.3953 -0.0643 0.0298 0.151 Uiso calc R 1 . . H
C3 0.3118(6) 0.0355(4) -0.0794(4) 0.1086(17) Uani d . 1 . . C
H3A 0.2833 -0.0368 -0.1084 0.130 Uiso calc R 1 . . H
H3B 0.3717 0.0760 -0.1261 0.130 Uiso calc R 1 . . H
C4 0.1815(5) 0.1078(3) -0.0515(3) 0.0770(12) Uani d . 1 . . C
H4 0.0992 0.0576 -0.0425 0.092 Uiso calc R 1 . . H
C5 0.1495(5) 0.1946(4) -0.1292(3) 0.0819(13) Uani d . 1 . . C
C6 0.0624(7) 0.2219(5) -0.2914(3) 0.1217(19) Uani d . 1 . . C
H6A 0.0002 0.2808 -0.2676 0.183 Uiso calc R 1 . . H
H6B 0.0156 0.1791 -0.3425 0.183 Uiso calc R 1 . . H
H6C 0.1471 0.2561 -0.3177 0.183 Uiso calc R 1 . . H
C7 0.0951(5) 0.2004(4) 0.0981(3) 0.0749(11) Uani d . 1 . . C
H7A 0.0456 0.1351 0.1260 0.090 Uiso calc R 1 . . H
H7B 0.0306 0.2392 0.0534 0.090 Uiso calc R 1 . . H
C8 0.1362(4) 0.2813(3) 0.1810(3) 0.0628(10) Uani d . 1 . . C
C9 0.0714(4) 0.2758(3) 0.2764(3) 0.0642(10) Uani d . 1 . . C
C10 -0.0328(4) 0.1937(4) 0.3016(3) 0.0780(13) Uani d . 1 . . C
H10 -0.0599 0.1394 0.2549 0.094 Uiso calc R 1 . . H
C11 -0.0942(5) 0.1930(4) 0.3930(3) 0.0916(14) Uani d . 1 . . C
H11 -0.1619 0.1376 0.4076 0.110 Uiso calc R 1 . . H
C12 -0.0587(6) 0.2720(5) 0.4642(4) 0.1030(16) Uani d . 1 . . C
H12 -0.1034 0.2709 0.5256 0.124 Uiso calc R 1 . . H
C13 0.0412(6) 0.3511(5) 0.4445(4) 0.0958(16) Uani d . 1 . . C
H13 0.0666 0.4034 0.4932 0.115 Uiso calc R 1 . . H
C14 0.1082(4) 0.3559(4) 0.3508(3) 0.0749(12) Uani d . 1 . . C
C15 0.2102(6) 0.4398(4) 0.3283(4) 0.0916(15) Uani d . 1 . . C
H15 0.2360 0.4927 0.3765 0.110 Uiso calc R 1 . . H
C16 0.2709(5) 0.4449(3) 0.2385(4) 0.0866(14) Uani d . 1 . . C
H16 0.3379 0.5012 0.2252 0.104 Uiso calc R 1 . . H
C17 0.2342(4) 0.3659(4) 0.1644(3) 0.0746(12) Uani d . 1 . . C

loop_
_atom_site_aniso_label
_atom_site_aniso_U_11
_atom_site_aniso_U_22
_atom_site_aniso_U_33
_atom_site_aniso_U_12
_atom_site_aniso_U_13
_atom_site_aniso_U_23
O1 0.120(3) 0.118(2) 0.071(2) -0.030(2) 0.0040(19) -0.011(2)
O2 0.168(4) 0.089(2) 0.085(2) -0.030(2) -0.001(2) 0.0042(19)
O3 0.101(2) 0.0865(19) 0.102(2) -0.0273(17) 0.012(2) -0.0049(17)
N1 0.0676(19) 0.0709(18) 0.071(2) -0.0013(17) 0.0055(18) -0.0092(19)
C1 0.116(4) 0.085(3) 0.104(4) 0.014(3) -0.009(3) -0.002(3)
C2 0.149(5) 0.101(4) 0.127(5) 0.043(4) 0.011(5) -0.014(4)
C3 0.120(4) 0.097(3) 0.108(4) -0.001(3) 0.017(4) -0.025(3)
C4 0.085(3) 0.073(2) 0.074(3) -0.019(2) 0.015(3) -0.014(2)
C5 0.086(3) 0.091(3) 0.069(3) -0.024(3) 0.017(2) -0.004(3)
C6 0.146(5) 0.154(5) 0.065(3) -0.029(4) 0.000(3) 0.019(3)
C7 0.071(3) 0.083(3) 0.070(3) -0.013(2) 0.004(2) -0.005(2)
C8 0.059(2) 0.065(2) 0.065(2) -0.001(2) -0.005(2) -0.0043(19)
C9 0.057(2) 0.068(2) 0.068(3) 0.015(2) -0.014(2) -0.003(2)
C10 0.071(3) 0.097(3) 0.066(3) 0.004(3) -0.004(2) -0.003(2)
C11 0.079(3) 0.122(4) 0.074(3) 0.014(3) 0.002(3) 0.008(3)
C12 0.100(4) 0.141(5) 0.068(3) 0.042(4) -0.004(3) -0.005(4)
C13 0.100(4) 0.113(4) 0.075(3) 0.043(3) -0.022(3) -0.023(3)
C14 0.069(3) 0.074(3) 0.082(3) 0.028(3) -0.018(3) -0.014(2)
C15 0.094(4) 0.079(3) 0.102(4) 0.023(3) -0.032(3) -0.030(3)
C16 0.085(3) 0.059(2) 0.116(4) -0.002(2) -0.014(3) -0.018(3)
C17 0.072(3) 0.066(3) 0.086(3) 0.002(2) 0.003(3) -0.002(2)

loop_
_atom_type_symbol
_atom_type_description
_atom_type_scat_dispersion_real
_atom_type_scat_dispersion_imag
_atom_type_scat_source
C C 0.0033 0.0000 'International Tables Vol C Tables 4.2.6.8 and 6.1.1.4'
H H 0.0000 0.0000 'International Tables Vol C Tables 4.2.6.8 and 6.1.1.4'
N N 0.0061 0.0000 'International Tables Vol C Tables 4.2.6.8 and 6.1.1.4'
O O 0.0106 0.0000 'International Tables Vol C Tables 4.2.6.8 and 6.1.1.4'

loop_
_geom_angle_atom_site_label_1
_geom_angle_atom_site_label_2
_geom_angle_atom_site_label_3
_geom_angle
_geom_angle_publ_flag
C5 O1 C6 116.7(4) yes
C17 O3 H3 107.7 ?
C4 N1 C1 106.2(3) yes
C4 N1 C7 113.3(3) ?
C1 N1 C7 113.2(3) ?
N1 C1 C2 103.9(4) ?
N1 C1 H1A 111.0 ?
C2 C1 H1A 111.0 ?
N1 C1 H1B 111.0 ?
C2 C1 H1B 111.0 ?
H1A C1 H1B 109.0 ?
C3 C2 C1 107.3(4) ?
C3 C2 H2A 110.2 ?
C1 C2 H2A 110.2 ?
C3 C2 H2B 110.2 ?
C1 C2 H2B 110.2 ?
H2A C2 H2B 108.5 ?
C2 C3 C4 104.6(4) ?
C2 C3 H3A 110.8 ?
C4 C3 H3A 110.8 ?
C2 C3 H3B 110.8 ?
C4 C3 H3B 110.8 ?
H3A C3 H3B 108.9 ?
N1 C4 C5 112.2(3) ?
N1 C4 C3 104.7(4) ?
C5 C4 C3 111.3(4) ?
N1 C4 H4 109.5 ?
C5 C4 H4 109.5 ?
C3 C4 H4 109.5 ?
O2 C5 O1 123.3(5) yes
O2 C5 C4 125.2(5) yes
O1 C5 C4 111.4(4) yes
O1 C6 H6A 109.5 ?
O1 C6 H6B 109.5 ?
H6A C6 H6B 109.5 ?
O1 C6 H6C 109.5 ?
H6A C6 H6C 109.5 ?
H6B C6 H6C 109.5 ?
N1 C7 C8 112.2(3) ?
N1 C7 H7A 109.2 ?
C8 C7 H7A 109.2 ?
N1 C7 H7B 109.2 ?
C8 C7 H7B 109.2 ?
H7A C7 H7B 107.9 ?
C17 C8 C9 117.9(4) ?
C17 C8 C7 120.1(3) ?
C9 C8 C7 122.0(3) ?
C10 C9 C14 116.6(4) ?
C10 C9 C8 122.9(4) ?
C14 C9 C8 120.4(4) ?
C11 C10 C9 121.1(4) ?
C11 C10 H10 119.4 ?
C9 C10 H10 119.4 ?
C10 C11 C12 121.7(5) ?
C10 C11 H11 119.2 ?
C12 C11 H11 119.2 ?
C13 C12 C11 119.6(5) ?
C13 C12 H12 120.2 ?
C11 C12 H12 120.2 ?
C12 C13 C14 121.1(5) ?
C12 C13 H13 119.4 ?
C14 C13 H13 119.4 ?
C15 C14 C13 121.7(5) ?
C15 C14 C9 118.4(4) ?
C13 C14 C9 119.9(5) ?
C16 C15 C14 121.1(4) ?
C16 C15 H15 119.4 ?
C14 C15 H15 119.4 ?
C15 C16 C17 120.6(4) ?
C15 C16 H16 119.7 ?
C17 C16 H16 119.7 ?
O3 C17 C8 122.0(4) ?
O3 C17 C16 116.5(4) ?
C8 C17 C16 121.6(4) ?

loop_
_geom_bond_atom_site_label_1
_geom_bond_atom_site_label_2
_geom_bond_site_symmetry_2
_geom_bond_distance
_geom_bond_publ_flag
O1 C5 . 1.323(5) yes
O1 C6 . 1.448(6) yes
O2 C5 . 1.194(5) yes
O3 C17 . 1.369(5) yes
O3 H3 . 0.8500 ?
N1 C4 . 1.449(5) yes
N1 C1 . 1.460(5) yes
N1 C7 . 1.464(5) yes
C1 C2 . 1.508(7) ?
C1 H1A . 0.9700 ?
C1 H1B . 0.9700 ?
C2 C3 . 1.488(7) ?
C2 H2A . 0.9700 ?
C2 H2B . 0.9700 ?
C3 C4 . 1.538(6) ?
C3 H3A . 0.9700 ?
C3 H3B . 0.9700 ?
C4 C5 . 1.490(6) yes
C4 H4 . 0.9800 ?
C6 H6A . 0.9600 ?
C6 H6B . 0.9600 ?
C6 H6C . 0.9600 ?
C7 C8 . 1.515(5) ?
C7 H7A . 0.9700 ?
C7 H7B . 0.9700 ?
C8 C17 . 1.372(5) ?
C8 C9 . 1.427(5) ?
C9 C10 . 1.415(5) ?
C9 C14 . 1.416(5) ?
C10 C11 . 1.363(6) ?
C10 H10 . 0.9300 ?
C11 C12 . 1.375(7) ?
C11 H11 . 0.9300 ?
C12 C13 . 1.346(7) ?
C12 H12 . 0.9300 ?
C13 C14 . 1.415(6) ?
C13 H13 . 0.9300 ?
C14 C15 . 1.407(6) ?
C15 C16 . 1.342(6) ?
C15 H15 . 0.9300 ?
C16 C17 . 1.405(6) ?
C16 H16 . 0.9300 ?

loop_
_geom_hbond_atom_site_label_D
_geom_hbond_atom_site_label_H
_geom_hbond_atom_site_label_A
_geom_hbond_site_symmetry_A
_geom_hbond_distance_DH
_geom_hbond_distance_HA
_geom_hbond_distance_DA
_geom_hbond_angle_DHA
_geom_hbond_publ_flag
O3 H3 N1 1_555 0.85 1.960 2.710(5) 146.62 yes
O3 H3 O2 . 0.85 2.467 3.078(5) 129.53 yes

loop_
_geom_torsion_atom_site_label_1
_geom_torsion_atom_site_label_2
_geom_torsion_atom_site_label_3
_geom_torsion_atom_site_label_4
_geom_torsion
_geom_torsion_publ_flag
C4 N1 C1 C2 35.9(5) yes
C7 N1 C1 C2 160.7(4) ?
N1 C1 C2 C3 -21.8(6) ?
C1 C2 C3 C4 0.6(6) ?
C1 N1 C4 C5 -156.5(4) ?
C7 N1 C4 C5 78.7(4) yes
C1 N1 C4 C3 -35.7(5) ?
C7 N1 C4 C3 -160.5(3) ?
C2 C3 C4 N1 21.0(5) ?
C2 C3 C4 C5 142.4(4) ?
C6 O1 C5 O2 -2.1(7) yes
C6 O1 C5 C4 179.3(4) ?
N1 C4 C5 O2 9.1(7) ?
C3 C4 C5 O2 -107.8(6) ?
N1 C4 C5 O1 -172.3(3) ?
C3 C4 C5 O1 70.8(5) ?
C4 N1 C7 C8 -164.8(3) ?
C1 N1 C7 C8 74.3(4) ?
N1 C7 C8 C17 44.0(5) ?
N1 C7 C8 C9 -138.7(4) ?
C17 C8 C9 C10 178.8(4) ?
C7 C8 C9 C10 1.4(5) ?
C17 C8 C9 C14 0.1(5) ?
C7 C8 C9 C14 -177.3(3) ?
C14 C9 C10 C11 0.2(5) ?
C8 C9 C10 C11 -178.6(4) ?
C9 C10 C11 C12 0.5(7) ?
C10 C11 C12 C13 -1.3(7) ?
C11 C12 C13 C14 1.4(7) ?
C12 C13 C14 C15 178.4(4) ?
C12 C13 C14 C9 -0.7(6) ?
C10 C9 C14 C15 -179.2(3) ?
C8 C9 C14 C15 -0.4(5) ?
C10 C9 C14 C13 -0.1(5) ?
C8 C9 C14 C13 178.7(4) ?
C13 C14 C15 C16 -178.7(4) ?
C9 C14 C15 C16 0.5(6) ?
C14 C15 C16 C17 -0.2(7) ?
C9 C8 C17 O3 -178.5(4) ?
C7 C8 C17 O3 -1.1(6) ?
C9 C8 C17 C16 0.2(6) ?
C7 C8 C17 C16 177.7(4) ?
C15 C16 C17 O3 178.6(4) ?
C15 C16 C17 C8 -0.2(6) ?

loop_
_cod_related_entry_id
_cod_related_entry_database
_cod_related_entry_code
1 ChemSpider 21174625
